data_7709637
loop_
_publ_author_name
'Laskova, Julia'
'Ananiev, Ivan'
'Kosenko, Irina'
'Serdyukov, Alexander'
'Stogniy, Marina'
'Sivaev, Igor'
'Grin, Mikhail'
'Semioshkin, Andrey'
'Bregadze, Vladimir I.'

_publ_section_title
;
 Nucleophilic addition reactions to nitrilium derivatives
 [B<sub>12</sub>H<sub>11</sub>NCCH<sub>3</sub>]<sup>-</sup> and
 [B<sub>12</sub>H<sub>11</sub>NCCH<sub>2</sub>CH<sub>3</sub>]<sup>-</sup>.
 Synthesis and structures of <i>closo</i>-dodecaborate-based iminols,
 amides and amidines.
;
_journal_issue 8
_journal_name_full 'Dalton transactions (Cambridge, England : 2003)'
_journal_page_first 3051
_journal_page_last 3059
_journal_paper_doi 10.1039/d1dt04174f
_journal_volume 51
_journal_year 2022
_chemical_formula_moiety 'C5 H22 B12 N O, C6 H16 N, C3 H6 O'
_chemical_formula_sum 'C14 H44 B12 N2 O2'
_chemical_formula_weight 402.23
_space_group_crystal_system triclinic
_space_group_IT_number 2
_space_group_name_Hall '-P 1'
_space_group_name_H-M_alt 'P -1'
_atom_sites_solution_hydrogens mixed
_audit_creation_method SHELXL-2014/6
_audit_update_record
;
2021-11-03 deposited with the CCDC.	2022-02-09 downloaded from the CCDC.
;
_cell_angle_alpha 79.917(2)
_cell_angle_beta 89.741(2)
_cell_angle_gamma 82.490(2)
_cell_formula_units_Z 2
_cell_length_a 8.9565(4)
_cell_length_b 10.4887(5)
_cell_length_c 13.7458(7)
_cell_measurement_reflns_used 425
_cell_measurement_temperature 120(2)
_cell_measurement_theta_max 25
_cell_measurement_theta_min 3
_cell_volume 1260.24(10)
_computing_cell_refinement 'Bruker SAINT'
_computing_data_collection 'Bruker APEX II'
_computing_data_reduction 'Bruker SAINT'
_computing_molecular_graphics 'Bruker SHELXTL'
_computing_publication_material 'Bruker SHELXTL'
_computing_structure_refinement 'SHELXL-97 (Sheldrick, 1997)'
_computing_structure_solution 'SHELXS-97 (Sheldrick, 1997)'
_diffrn_ambient_temperature 120(2)
_diffrn_measured_fraction_theta_full 0.999
_diffrn_measured_fraction_theta_max 0.991
_diffrn_measurement_device_type 'Bruker APEX II CCD area detector''
_diffrn_measurement_method 'omega scans'
_diffrn_radiation_type MoK\a
_diffrn_radiation_wavelength 0.71073
_diffrn_reflns_av_R_equivalents 0.0763
_diffrn_reflns_av_unetI/netI 0.0999
_diffrn_reflns_Laue_measured_fraction_full 0.999
_diffrn_reflns_Laue_measured_fraction_max 0.991
_diffrn_reflns_limit_h_max 11
_diffrn_reflns_limit_h_min -11
_diffrn_reflns_limit_k_max 13
_diffrn_reflns_limit_k_min -13
_diffrn_reflns_limit_l_max 18
_diffrn_reflns_limit_l_min -18
_diffrn_reflns_number 19435
_diffrn_reflns_point_group_measured_fraction_full 0.999
_diffrn_reflns_point_group_measured_fraction_max 0.991
_diffrn_reflns_theta_full 25.242
_diffrn_reflns_theta_max 27.998
_diffrn_reflns_theta_min 1.989
_exptl_absorpt_coefficient_mu 0.059
_exptl_absorpt_correction_T_max 0.998
_exptl_absorpt_correction_T_min 0.981
_exptl_absorpt_correction_type multi-scan
_exptl_absorpt_process_details SADABS
_exptl_crystal_colour colorless
_exptl_crystal_density_diffrn 1.060
_exptl_crystal_description prism
_exptl_crystal_F_000 436
_exptl_crystal_size_max 0.167
_exptl_crystal_size_mid 0.113
_exptl_crystal_size_min 0.098
_refine_diff_density_max 0.210
_refine_diff_density_min -0.240
_refine_diff_density_rms 0.045
_refine_ls_extinction_method none
_refine_ls_goodness_of_fit_ref 0.967
_refine_ls_hydrogen_treatment mixed
_refine_ls_matrix_type full
_refine_ls_number_parameters 410
_refine_ls_number_reflns 6033
_refine_ls_number_restraints 0
_refine_ls_restrained_S_all 0.967
_refine_ls_R_factor_all 0.1119
_refine_ls_R_factor_gt 0.0530
_refine_ls_shift/su_max 0.001
_refine_ls_shift/su_mean 0.000
_refine_ls_structure_factor_coef Fsqd
_refine_ls_weighting_details 'w=1/[\s^2^(Fo^2^)+(0.0603P)^2^] where P=(Fo^2^+2Fc^2^)/3'
_refine_ls_weighting_scheme calc
_refine_ls_wR_factor_gt 0.1098
_refine_ls_wR_factor_ref 0.1320
_reflns_Friedel_coverage 0.000
_reflns_number_gt 3573
_reflns_number_total 6033
_reflns_threshold_expression I>2\s(I)
_cod_data_source_file d1dt04174f2.cif
_cod_data_source_block a
_cod_database_code 7709637
_shelx_space_group_comment
;
The symmetry employed for this shelxl refinement is uniquely defined
by the following loop, which should always be used as a source of
symmetry information in preference to the above space-group names.
They are only intended as comments.
;
_shelx_estimated_absorpt_t_min 0.990
_shelx_estimated_absorpt_t_max 0.994
_shelxl_version_number 2014/6

loop_
_space_group_symop_operation_xyz
'x, y, z'
'-x, -y, -z'

loop_
_atom_site_label
_atom_site_type_symbol
_atom_site_fract_x
_atom_site_fract_y
_atom_site_fract_z
_atom_site_U_iso_or_equiv
_atom_site_adp_type
_atom_site_occupancy
_atom_site_site_symmetry_order
_atom_site_calc_flag
_atom_site_refinement_flags_posn
_atom_site_refinement_flags_adp
_atom_site_refinement_flags_occupancy
_atom_site_disorder_assembly
_atom_site_disorder_group
O1 O 0.87496(13) 0.25947(11) 1.08918(8) 0.0232(3) Uani 1 1 d . . . . .
N1 N 0.79818(16) 0.24268(14) 0.94085(10) 0.0180(3) Uani 1 1 d . . . . .
H1N H 0.817(2) 0.3271(19) 0.9291(14) 0.039(6) Uiso 1 1 d . . . . .
C1 C 0.82042(18) 0.18607(16) 1.03220(12) 0.0177(4) Uani 1 1 d . . . . .
C2 C 0.7901(2) 0.05167(16) 1.07214(12) 0.0234(4) Uani 1 1 d . . . . .
H2A H 0.7479 0.0143 1.0196 0.035 Uiso 1 1 calc R U . . .
H2B H 0.7181 0.0539 1.1259 0.035 Uiso 1 1 calc R U . . .
H2C H 0.8843 -0.0021 1.0974 0.035 Uiso 1 1 calc R U . . .
C3 C 0.89374(19) 0.22047(16) 1.19709(11) 0.0208(4) Uani 1 1 d . . . . .
H3A H 0.9221 0.1238 1.2152 0.025 Uiso 1 1 calc R U . . .
C4 C 0.7478(2) 0.26216(19) 1.24423(14) 0.0320(5) Uani 1 1 d . . . . .
H4A H 0.6691 0.2149 1.2241 0.048 Uiso 1 1 calc R U . . .
H4B H 0.7187 0.3563 1.2231 0.048 Uiso 1 1 calc R U . . .
H4C H 0.7606 0.2424 1.3163 0.048 Uiso 1 1 calc R U . . .
C5 C 1.0212(2) 0.29080(17) 1.22293(13) 0.0262(4) Uani 1 1 d . . . . .
H5A H 1.1154 0.2532 1.1965 0.039 Uiso 1 1 calc R U . . .
H5B H 1.0308 0.2810 1.2949 0.039 Uiso 1 1 calc R U . . .
H5C H 0.9998 0.3837 1.1941 0.039 Uiso 1 1 calc R U . . .
B1 B 0.7400(2) 0.19823(18) 0.84885(13) 0.0174(4) Uani 1 1 d . . . . .
B2 B 0.7673(2) 0.03647(19) 0.82429(14) 0.0194(4) Uani 1 1 d . . . . .
H2 H 0.8265(19) -0.0482(16) 0.8787(12) 0.025(5) Uiso 1 1 d . . . . .
B3 B 0.8662(2) 0.15786(19) 0.75462(14) 0.0189(4) Uani 1 1 d . . . . .
H3 H 0.9896(19) 0.1546(16) 0.7641(12) 0.023(5) Uiso 1 1 d . . . . .
B4 B 0.7444(2) 0.30960(19) 0.73459(14) 0.0191(4) Uani 1 1 d . . . . .
H4 H 0.792(2) 0.4030(17) 0.7305(13) 0.034(5) Uiso 1 1 d . . . . .
B5 B 0.5689(2) 0.28225(19) 0.79138(14) 0.0192(4) Uani 1 1 d . . . . .
H5 H 0.5003(19) 0.3597(16) 0.8238(12) 0.026(5) Uiso 1 1 d . . . . .
B6 B 0.5825(2) 0.11291(18) 0.84788(14) 0.0190(4) Uani 1 1 d . . . . .
H6 H 0.5236(19) 0.0823(16) 0.9155(12) 0.025(5) Uiso 1 1 d . . . . .
B7 B 0.7847(2) 0.0465(2) 0.69425(14) 0.0214(4) Uani 1 1 d . . . . .
H7 H 0.8561(19) -0.0320(17) 0.6622(12) 0.028(5) Uiso 1 1 d . . . . .
B8 B 0.7699(2) 0.21483(19) 0.63848(14) 0.0205(4) Uani 1 1 d . . . . .
H8 H 0.8303(19) 0.2500(15) 0.5671(12) 0.025(5) Uiso 1 1 d . . . . .
B9 B 0.5877(2) 0.29069(19) 0.66184(14) 0.0197(4) Uani 1 1 d . . . . .
H9 H 0.526(2) 0.3768(17) 0.6076(13) 0.032(5) Uiso 1 1 d . . . . .
B10 B 0.4882(2) 0.16983(19) 0.73227(14) 0.0202(4) Uani 1 1 d . . . . .
H10 H 0.363(2) 0.1790(17) 0.7265(12) 0.030(5) Uiso 1 1 d . . . . .
B11 B 0.6099(2) 0.01845(19) 0.75192(14) 0.0207(4) Uani 1 1 d . . . . .
H11 H 0.5622(18) -0.0787(16) 0.7582(11) 0.022(4) Uiso 1 1 d . . . . .
B12 B 0.6118(2) 0.12804(19) 0.63730(14) 0.0201(4) Uani 1 1 d . . . . .
H12 H 0.5718(19) 0.1058(17) 0.5659(13) 0.030(5) Uiso 1 1 d . . . . .
N1C N 0.73769(16) 0.72012(13) 0.47475(10) 0.0175(3) Uani 1 1 d . . . . .
H1NC H 0.658(2) 0.7391(16) 0.4351(12) 0.018(5) Uiso 1 1 d . . . . .
C1C C 0.8627(2) 0.66263(18) 0.41515(14) 0.0236(4) Uani 1 1 d . . . . .
H1CB H 0.952(2) 0.6356(16) 0.4613(13) 0.024(5) Uiso 1 1 d . . . . .
H1CA H 0.889(2) 0.7368(18) 0.3653(13) 0.032(5) Uiso 1 1 d . . . . .
C2C C 0.8239(2) 0.5520(2) 0.36685(16) 0.0292(5) Uani 1 1 d . . . . .
H2CC H 0.731(2) 0.5793(18) 0.3252(14) 0.034(5) Uiso 1 1 d . . . . .
H2CB H 0.808(2) 0.477(2) 0.4154(14) 0.039(6) Uiso 1 1 d . . . . .
H2CA H 0.910(2) 0.5297(18) 0.3223(15) 0.042(6) Uiso 1 1 d . . . . .
C3C C 0.7012(2) 0.62063(18) 0.56209(13) 0.0239(4) Uani 1 1 d . . . . .
H3CB H 0.796(2) 0.6019(17) 0.6052(13) 0.028(5) Uiso 1 1 d . . . . .
H3CA H 0.685(2) 0.5419(17) 0.5337(12) 0.026(5) Uiso 1 1 d . . . . .
C4C C 0.5641(2) 0.6657(2) 0.61740(15) 0.0317(5) Uani 1 1 d . . . . .
H4CC H 0.543(2) 0.5915(19) 0.6687(14) 0.039(6) Uiso 1 1 d . . . . .
H4CB H 0.586(2) 0.7372(19) 0.6548(14) 0.038(6) Uiso 1 1 d . . . . .
H4CA H 0.474(3) 0.693(2) 0.5693(17) 0.060(7) Uiso 1 1 d . . . . .
C5C C 0.7777(2) 0.84178(17) 0.50784(13) 0.0249(4) Uani 1 1 d . . . . .
H5CA H 0.872(2) 0.8127(16) 0.5493(12) 0.024(5) Uiso 1 1 d . . . . .
H5CB H 0.696(2) 0.8657(18) 0.5555(15) 0.040(6) Uiso 1 1 d . . . . .
C6C C 0.7923(3) 0.95489(18) 0.42548(15) 0.0270(4) Uani 1 1 d . . . . .
H6CB H 0.698(2) 0.9767(17) 0.3874(14) 0.031(5) Uiso 1 1 d . . . . .
H6CA H 0.812(2) 1.0303(18) 0.4575(13) 0.034(5) Uiso 1 1 d . . . . .
H6CC H 0.877(3) 0.935(2) 0.3823(16) 0.057(7) Uiso 1 1 d . . . . .
O1S O 0.2055(2) 0.48291(14) 0.05551(13) 0.0669(6) Uani 1 1 d . . . . .
C1S C 0.2666(2) 0.39005(18) 0.02308(15) 0.0331(5) Uani 1 1 d . . . . .
C2S C 0.4192(3) 0.3237(4) 0.0574(2) 0.0581(8) Uani 1 1 d . . . . .
H2SB H 0.484(3) 0.323(3) 0.000(2) 0.085(9) Uiso 1 1 d . . . . .
H2SA H 0.459(3) 0.371(3) 0.106(2) 0.086(10) Uiso 1 1 d . . . . .
H2SC H 0.411(4) 0.235(3) 0.091(3) 0.125(14) Uiso 1 1 d . . . . .
C3S C 0.1895(3) 0.3324(3) -0.0514(2) 0.0511(7) Uani 1 1 d . . . . .
H3SC H 0.167(3) 0.249(3) -0.019(2) 0.087(9) Uiso 1 1 d . . . . .
H3SB H 0.100(4) 0.386(3) -0.074(2) 0.103(11) Uiso 1 1 d . . . . .
H3SA H 0.255(4) 0.330(3) -0.109(2) 0.113(11) Uiso 1 1 d . . . . .

loop_
_atom_site_aniso_label
_atom_site_aniso_U_11
_atom_site_aniso_U_22
_atom_site_aniso_U_33
_atom_site_aniso_U_23
_atom_site_aniso_U_13
_atom_site_aniso_U_12
O1 0.0355(8) 0.0221(6) 0.0134(6) -0.0036(5) -0.0045(5) -0.0078(6)
N1 0.0208(8) 0.0163(7) 0.0170(7) -0.0022(6) -0.0013(6) -0.0037(6)
C1 0.0165(9) 0.0184(8) 0.0191(9) -0.0065(7) -0.0007(7) -0.0006(7)
C2 0.0318(11) 0.0212(9) 0.0178(9) -0.0026(7) -0.0041(8) -0.0069(8)
C3 0.0274(10) 0.0223(9) 0.0123(8) -0.0027(7) -0.0039(7) -0.0022(8)
C4 0.0327(11) 0.0365(11) 0.0270(10) -0.0090(9) 0.0018(9) -0.0006(9)
C5 0.0315(11) 0.0248(10) 0.0233(9) -0.0077(8) -0.0061(8) -0.0025(8)
B1 0.0212(11) 0.0165(9) 0.0149(9) -0.0022(8) -0.0021(8) -0.0045(8)
B2 0.0219(11) 0.0180(10) 0.0177(10) -0.0028(8) -0.0033(8) -0.0013(8)
B3 0.0161(10) 0.0242(11) 0.0165(9) -0.0042(8) -0.0010(8) -0.0027(8)
B4 0.0223(11) 0.0178(10) 0.0172(10) -0.0012(8) -0.0030(8) -0.0055(8)
B5 0.0203(11) 0.0187(10) 0.0190(10) -0.0044(8) -0.0017(8) -0.0023(8)
B6 0.0178(10) 0.0198(10) 0.0192(10) -0.0024(8) -0.0010(8) -0.0032(8)
B7 0.0232(11) 0.0231(11) 0.0180(10) -0.0061(8) -0.0037(8) -0.0005(9)
B8 0.0206(11) 0.0245(11) 0.0165(10) -0.0027(8) -0.0010(8) -0.0050(9)
B9 0.0216(11) 0.0189(10) 0.0183(10) -0.0019(8) -0.0032(8) -0.0039(8)
B10 0.0183(11) 0.0224(10) 0.0197(10) -0.0020(8) -0.0027(8) -0.0038(8)
B11 0.0230(11) 0.0190(10) 0.0205(10) -0.0028(8) -0.0038(8) -0.0053(9)
B12 0.0204(11) 0.0217(10) 0.0181(10) -0.0043(8) -0.0027(8) -0.0012(8)
N1C 0.0191(8) 0.0179(7) 0.0159(7) -0.0030(6) -0.0033(6) -0.0032(6)
C1C 0.0204(10) 0.0250(10) 0.0256(10) -0.0050(8) 0.0016(8) -0.0026(8)
C2C 0.0283(12) 0.0276(11) 0.0333(11) -0.0120(9) 0.0015(9) -0.0001(9)
C3C 0.0297(11) 0.0216(10) 0.0196(9) -0.0002(8) 0.0020(8) -0.0053(8)
C4C 0.0412(13) 0.0276(11) 0.0268(11) -0.0054(9) 0.0126(10) -0.0067(10)
C5C 0.0336(12) 0.0213(9) 0.0212(9) -0.0046(8) -0.0048(9) -0.0077(8)
C6C 0.0335(12) 0.0227(10) 0.0269(10) -0.0054(8) 0.0008(9) -0.0097(9)
O1S 0.0906(14) 0.0216(8) 0.0898(14) -0.0130(8) 0.0367(11) -0.0087(9)
C1S 0.0366(12) 0.0228(10) 0.0377(12) 0.0021(9) 0.0131(10) -0.0058(9)
C2S 0.0444(16) 0.088(2) 0.0360(14) -0.0033(15) -0.0052(12) 0.0031(15)
C3S 0.0388(16) 0.0660(19) 0.0482(16) -0.0017(14) 0.0021(13) -0.0175(14)

loop_
_atom_type_symbol
_atom_type_description
_atom_type_scat_dispersion_real
_atom_type_scat_dispersion_imag
_atom_type_scat_source
C C 0.0033 0.0016 'International Tables Vol C Tables 4.2.6.8 and 6.1.1.4'
H H 0.0000 0.0000 'International Tables Vol C Tables 4.2.6.8 and 6.1.1.4'
B B 0.0013 0.0007 'International Tables Vol C Tables 4.2.6.8 and 6.1.1.4'
N N 0.0061 0.0033 'International Tables Vol C Tables 4.2.6.8 and 6.1.1.4'
O O 0.0106 0.0060 'International Tables Vol C Tables 4.2.6.8 and 6.1.1.4'

loop_
_geom_angle_atom_site_label_1
_geom_angle_atom_site_label_2
_geom_angle_atom_site_label_3
_geom_angle
_geom_angle_site_symmetry_1
_geom_angle_site_symmetry_3
_geom_angle_publ_flag
C1 O1 C3 123.16(13) . . ?
C1 N1 B1 133.11(15) . . ?
C1 N1 H1N 113.6(12) . . ?
B1 N1 H1N 113.2(12) . . ?
N1 C1 O1 113.94(14) . . ?
N1 C1 C2 124.59(15) . . ?
O1 C1 C2 121.47(14) . . ?
C1 C2 H2A 109.5 . . ?
C1 C2 H2B 109.5 . . ?
H2A C2 H2B 109.5 . . ?
C1 C2 H2C 109.5 . . ?
H2A C2 H2C 109.5 . . ?
H2B C2 H2C 109.5 . . ?
O1 C3 C4 108.46(14) . . ?
O1 C3 C5 104.20(13) . . ?
C4 C3 C5 112.96(15) . . ?
O1 C3 H3A 110.3 . . ?
C4 C3 H3A 110.3 . . ?
C5 C3 H3A 110.3 . . ?
C3 C4 H4A 109.5 . . ?
C3 C4 H4B 109.5 . . ?
H4A C4 H4B 109.5 . . ?
C3 C4 H4C 109.5 . . ?
H4A C4 H4C 109.5 . . ?
H4B C4 H4C 109.5 . . ?
C3 C5 H5A 109.5 . . ?
C3 C5 H5B 109.5 . . ?
H5A C5 H5B 109.5 . . ?
C3 C5 H5C 109.5 . . ?
H5A C5 H5C 109.5 . . ?
H5B C5 H5C 109.5 . . ?
N1 B1 B6 124.09(14) . . ?
N1 B1 B2 125.78(14) . . ?
B6 B1 B2 60.97(11) . . ?
N1 B1 B5 118.39(14) . . ?
B6 B1 B5 60.93(11) . . ?
B2 B1 B5 109.47(13) . . ?
N1 B1 B3 120.71(14) . . ?
B6 B1 B3 109.25(13) . . ?
B2 B1 B3 60.18(11) . . ?
B5 B1 B3 108.43(13) . . ?
N1 B1 B4 116.15(13) . . ?
B6 B1 B4 109.31(13) . . ?
B2 B1 B4 108.71(13) . . ?
B5 B1 B4 60.08(11) . . ?
B3 B1 B4 60.00(11) . . ?
B1 B2 B11 107.08(14) . . ?
B1 B2 B7 107.61(13) . . ?
B11 B2 B7 60.31(11) . . ?
B1 B2 B3 60.26(11) . . ?
B11 B2 B3 108.03(13) . . ?
B7 B2 B3 59.78(11) . . ?
B1 B2 B6 59.37(11) . . ?
B11 B2 B6 59.77(11) . . ?
B7 B2 B6 108.06(14) . . ?
B3 B2 B6 108.04(14) . . ?
B1 B2 H2 122.2(8) . . ?
B11 B2 H2 121.5(8) . . ?
B7 B2 H2 122.2(9) . . ?
B3 B2 H2 122.2(9) . . ?
B6 B2 H2 121.1(9) . . ?
B7 B3 B2 59.97(11) . . ?
B7 B3 B1 107.20(14) . . ?
B2 B3 B1 59.56(11) . . ?
B7 B3 B4 108.14(14) . . ?
B2 B3 B4 108.29(14) . . ?
B1 B3 B4 60.10(11) . . ?
B7 B3 B8 60.15(11) . . ?
B2 B3 B8 108.12(14) . . ?
B1 B3 B8 107.41(14) . . ?
B4 B3 B8 59.88(11) . . ?
B7 B3 H3 122.8(9) . . ?
B2 B3 H3 121.1(8) . . ?
B1 B3 H3 121.0(8) . . ?
B4 B3 H3 121.2(9) . . ?
B8 B3 H3 123.0(8) . . ?
B9 B4 B8 59.69(11) . . ?
B9 B4 B5 59.75(11) . . ?
B8 B4 B5 107.70(13) . . ?
B9 B4 B3 107.67(14) . . ?
B8 B4 B3 60.05(11) . . ?
B5 B4 B3 108.02(13) . . ?
B9 B4 B1 106.97(13) . . ?
B8 B4 B1 107.38(13) . . ?
B5 B4 B1 59.67(11) . . ?
B3 B4 B1 59.90(11) . . ?
B9 B4 H4 123.8(9) . . ?
B8 B4 H4 121.9(9) . . ?
B5 B4 H4 122.8(9) . . ?
B3 B4 H4 120.0(10) . . ?
B1 B4 H4 121.4(9) . . ?
B10 B5 B9 60.55(11) . . ?
B10 B5 B1 106.78(14) . . ?
B9 B5 B1 107.54(14) . . ?
B10 B5 B4 108.28(14) . . ?
B9 B5 B4 59.90(11) . . ?
B1 B5 B4 60.25(11) . . ?
B10 B5 B6 59.56(10) . . ?
B9 B5 B6 108.10(14) . . ?
B1 B5 B6 59.23(10) . . ?
B4 B5 B6 108.08(14) . . ?
B10 B5 H5 122.8(9) . . ?
B9 B5 H5 122.4(9) . . ?
B1 B5 H5 121.4(9) . . ?
B4 B5 H5 121.0(9) . . ?
B6 B5 H5 121.7(9) . . ?
B1 B6 B10 107.17(13) . . ?
B1 B6 B11 107.17(14) . . ?
B10 B6 B11 60.25(11) . . ?
B1 B6 B2 59.66(11) . . ?
B10 B6 B2 107.65(14) . . ?
B11 B6 B2 59.60(11) . . ?
B1 B6 B5 59.84(11) . . ?
B10 B6 B5 59.45(11) . . ?
B11 B6 B5 107.59(13) . . ?
B2 B6 B5 107.57(13) . . ?
B1 B6 H6 121.0(9) . . ?
B10 B6 H6 122.7(9) . . ?
B11 B6 H6 123.3(9) . . ?
B2 B6 H6 122.1(9) . . ?
B5 B6 H6 121.2(9) . . ?
B3 B7 B2 60.24(11) . . ?
B3 B7 B12 108.05(14) . . ?
B2 B7 B12 107.90(14) . . ?
B3 B7 B8 60.23(11) . . ?
B2 B7 B8 108.40(14) . . ?
B12 B7 B8 59.95(11) . . ?
B3 B7 B11 107.99(14) . . ?
B2 B7 B11 59.81(11) . . ?
B12 B7 B11 59.91(11) . . ?
B8 B7 B11 108.00(14) . . ?
B3 B7 H7 121.7(9) . . ?
B2 B7 H7 121.1(9) . . ?
B12 B7 H7 122.1(9) . . ?
B8 B7 H7 122.1(9) . . ?
B11 B7 H7 121.5(9) . . ?
B9 B8 B12 60.16(11) . . ?
B9 B8 B4 59.99(11) . . ?
B12 B8 B4 107.98(14) . . ?
B9 B8 B7 108.09(14) . . ?
B12 B8 B7 59.90(11) . . ?
B4 B8 B7 107.87(13) . . ?
B9 B8 B3 107.93(13) . . ?
B12 B8 B3 107.52(13) . . ?
B4 B8 B3 60.07(11) . . ?
B7 B8 B3 59.62(11) . . ?
B9 B8 H8 120.6(8) . . ?
B12 B8 H8 121.2(8) . . ?
B4 B8 H8 121.7(8) . . ?
B7 B8 H8 122.4(8) . . ?
B3 B8 H8 123.0(8) . . ?
B8 B9 B5 108.67(14) . . ?
B8 B9 B4 60.32(11) . . ?
B5 B9 B4 60.35(11) . . ?
B8 B9 B12 60.17(11) . . ?
B5 B9 B12 107.96(13) . . ?
B4 B9 B12 108.24(14) . . ?
B8 B9 B10 108.19(14) . . ?
B5 B9 B10 59.60(11) . . ?
B4 B9 B10 107.88(13) . . ?
B12 B9 B10 59.97(11) . . ?
B8 B9 H9 122.3(9) . . ?
B5 B9 H9 120.6(9) . . ?
B4 B9 H9 121.6(9) . . ?
B12 B9 H9 122.2(9) . . ?
B10 B9 H9 121.3(9) . . ?
B5 B10 B6 60.99(11) . . ?
B5 B10 B11 108.69(14) . . ?
B6 B10 B11 60.10(11) . . ?
B5 B10 B12 108.07(14) . . ?
B6 B10 B12 108.33(14) . . ?
B11 B10 B12 59.92(11) . . ?
B5 B10 B9 59.86(11) . . ?
B6 B10 B9 108.67(14) . . ?
B11 B10 B9 107.92(14) . . ?
B12 B10 B9 59.85(11) . . ?
B5 B10 H10 118.2(9) . . ?
B6 B10 H10 120.6(9) . . ?
B11 B10 H10 124.4(9) . . ?
B12 B10 H10 124.0(9) . . ?
B9 B10 H10 120.3(9) . . ?
B2 B11 B6 60.62(11) . . ?
B2 B11 B12 107.93(13) . . ?
B6 B11 B12 108.07(13) . . ?
B2 B11 B10 107.98(14) . . ?
B6 B11 B10 59.65(11) . . ?
B12 B11 B10 60.04(11) . . ?
B2 B11 B7 59.88(11) . . ?
B6 B11 B7 108.39(14) . . ?
B12 B11 B7 59.87(11) . . ?
B10 B11 B7 107.80(13) . . ?
B2 B11 H11 122.1(8) . . ?
B6 B11 H11 120.5(8) . . ?
B12 B11 H11 122.0(8) . . ?
B10 B11 H11 120.8(8) . . ?
B7 B11 H11 123.0(8) . . ?
B11 B12 B7 60.21(11) . . ?
B11 B12 B9 108.28(14) . . ?
B7 B12 B9 107.89(14) . . ?
B11 B12 B8 108.40(14) . . ?
B7 B12 B8 60.15(11) . . ?
B9 B12 B8 59.67(11) . . ?
B11 B12 B10 60.03(11) . . ?
B7 B12 B10 108.06(14) . . ?
B9 B12 B10 60.18(11) . . ?
B8 B12 B10 107.97(14) . . ?
B11 B12 H12 123.0(9) . . ?
B7 B12 H12 120.9(9) . . ?
B9 B12 H12 121.2(9) . . ?
B8 B12 H12 119.6(9) . . ?
B10 B12 H12 123.4(9) . . ?
C1C N1C C3C 110.99(13) . . ?
C1C N1C C5C 110.87(14) . . ?
C3C N1C C5C 111.01(13) . . ?
C1C N1C H1NC 105.8(11) . . ?
C3C N1C H1NC 107.4(11) . . ?
C5C N1C H1NC 110.6(11) . . ?
N1C C1C C2C 114.52(15) . . ?
N1C C1C H1CB 105.9(10) . . ?
C2C C1C H1CB 112.4(10) . . ?
N1C C1C H1CA 105.6(11) . . ?
C2C C1C H1CA 111.5(10) . . ?
H1CB C1C H1CA 106.3(14) . . ?
C1C C2C H2CC 110.9(11) . . ?
C1C C2C H2CB 111.3(11) . . ?
H2CC C2C H2CB 108.2(15) . . ?
C1C C2C H2CA 107.2(11) . . ?
H2CC C2C H2CA 108.2(15) . . ?
H2CB C2C H2CA 111.0(16) . . ?
C4C C3C N1C 113.82(15) . . ?
C4C C3C H3CB 112.1(10) . . ?
N1C C3C H3CB 104.6(10) . . ?
C4C C3C H3CA 110.2(10) . . ?
N1C C3C H3CA 105.2(10) . . ?
H3CB C3C H3CA 110.6(14) . . ?
C3C C4C H4CC 108.0(11) . . ?
C3C C4C H4CB 110.5(11) . . ?
H4CC C4C H4CB 105.7(15) . . ?
C3C C4C H4CA 109.4(13) . . ?
H4CC C4C H4CA 109.3(16) . . ?
H4CB C4C H4CA 113.8(17) . . ?
C6C C5C N1C 114.98(15) . . ?
C6C C5C H5CA 113.0(10) . . ?
N1C C5C H5CA 105.5(10) . . ?
C6C C5C H5CB 111.4(11) . . ?
N1C C5C H5CB 105.7(11) . . ?
H5CA C5C H5CB 105.5(15) . . ?
C5C C6C H6CB 109.0(11) . . ?
C5C C6C H6CA 106.8(10) . . ?
H6CB C6C H6CA 110.3(15) . . ?
C5C C6C H6CC 111.9(13) . . ?
H6CB C6C H6CC 110.5(17) . . ?
H6CA C6C H6CC 108.3(16) . . ?
O1S C1S C2S 122.4(2) . . ?
O1S C1S C3S 121.2(2) . . ?
C2S C1S C3S 116.3(2) . . ?
C1S C2S H2SB 108.6(16) . . ?
C1S C2S H2SA 108.8(16) . . ?
H2SB C2S H2SA 112(2) . . ?
C1S C2S H2SC 109(2) . . ?
H2SB C2S H2SC 111(3) . . ?
H2SA C2S H2SC 108(2) . . ?
C1S C3S H3SC 106.8(16) . . ?
C1S C3S H3SB 110.1(19) . . ?
H3SC C3S H3SB 110(2) . . ?
C1S C3S H3SA 108.6(18) . . ?
H3SC C3S H3SA 115(2) . . ?
H3SB C3S H3SA 107(3) . . ?

loop_
_geom_bond_atom_site_label_1
_geom_bond_atom_site_label_2
_geom_bond_distance
_geom_bond_site_symmetry_2
_geom_bond_publ_flag
O1 C1 1.3258(19) . ?
O1 C3 1.4723(18) . ?
N1 C1 1.296(2) . ?
N1 B1 1.537(2) . ?
N1 H1N 0.910(19) . ?
C1 C2 1.480(2) . ?
C2 H2A 0.9800 . ?
C2 H2B 0.9800 . ?
C2 H2C 0.9800 . ?
C3 C4 1.504(2) . ?
C3 C5 1.513(2) . ?
C3 H3A 1.0000 . ?
C4 H4A 0.9800 . ?
C4 H4B 0.9800 . ?
C4 H4C 0.9800 . ?
C5 H5A 0.9800 . ?
C5 H5B 0.9800 . ?
C5 H5C 0.9800 . ?
B1 B6 1.768(3) . ?
B1 B2 1.773(3) . ?
B1 B5 1.779(3) . ?
B1 B3 1.786(3) . ?
B1 B4 1.789(3) . ?
B2 B11 1.778(3) . ?
B2 B7 1.780(3) . ?
B2 B3 1.784(3) . ?
B2 B6 1.796(3) . ?
B2 H2 1.130(17) . ?
B3 B7 1.776(3) . ?
B3 B4 1.788(3) . ?
B3 B8 1.787(3) . ?
B3 H3 1.108(16) . ?
B4 B9 1.778(3) . ?
B4 B8 1.784(3) . ?
B4 B5 1.786(3) . ?
B4 H4 1.112(17) . ?
B5 B10 1.771(3) . ?
B5 B9 1.776(3) . ?
B5 B6 1.798(3) . ?
B5 H5 1.109(17) . ?
B6 B10 1.773(3) . ?
B6 B11 1.781(3) . ?
B6 H6 1.086(17) . ?
B7 B12 1.781(3) . ?
B7 B8 1.786(3) . ?
B7 B11 1.787(3) . ?
B7 H7 1.126(17) . ?
B8 B9 1.773(3) . ?
B8 B12 1.782(3) . ?
B8 H8 1.146(16) . ?
B9 B12 1.782(3) . ?
B9 B10 1.788(3) . ?
B9 H9 1.148(17) . ?
B10 B11 1.784(3) . ?
B10 B12 1.784(3) . ?
B10 H10 1.118(18) . ?
B11 B12 1.782(3) . ?
B11 H11 1.145(16) . ?
B12 H12 1.119(17) . ?
N1C C1C 1.509(2) . ?
N1C C3C 1.511(2) . ?
N1C C5C 1.512(2) . ?
N1C H1NC 0.882(17) . ?
C1C C2C 1.512(3) . ?
C1C H1CB 1.001(18) . ?
C1C H1CA 0.993(18) . ?
C2C H2CC 1.00(2) . ?
C2C H2CB 0.96(2) . ?
C2C H2CA 1.01(2) . ?
C3C C4C 1.509(3) . ?
C3C H3CB 1.013(18) . ?
C3C H3CA 1.001(17) . ?
C4C H4CC 0.99(2) . ?
C4C H4CB 1.02(2) . ?
C4C H4CA 1.03(2) . ?
C5C C6C 1.509(2) . ?
C5C H5CA 1.007(18) . ?
C5C H5CB 1.01(2) . ?
C6C H6CB 0.97(2) . ?
C6C H6CA 1.006(19) . ?
C6C H6CC 0.99(2) . ?
O1S C1S 1.207(2) . ?
C1S C2S 1.489(3) . ?
C1S C3S 1.491(3) . ?
C2S H2SB 0.97(3) . ?
C2S H2SA 0.99(3) . ?
C2S H2SC 0.98(3) . ?
C3S H3SC 0.96(3) . ?
C3S H3SB 0.94(3) . ?
C3S H3SA 0.99(3) . ?

loop_
_geom_torsion_atom_site_label_1
_geom_torsion_atom_site_label_2
_geom_torsion_atom_site_label_3
_geom_torsion_atom_site_label_4
_geom_torsion
_geom_torsion_site_symmetry_1
_geom_torsion_site_symmetry_2
_geom_torsion_site_symmetry_3
_geom_torsion_site_symmetry_4
_geom_torsion_publ_flag
B1 N1 C1 O1 179.12(16) . . . . ?
B1 N1 C1 C2 -0.5(3) . . . . ?
C3 O1 C1 N1 173.35(14) . . . . ?
C3 O1 C1 C2 -7.0(2) . . . . ?
C1 O1 C3 C4 -86.42(18) . . . . ?
C1 O1 C3 C5 153.00(15) . . . . ?
C1 N1 B1 B6 44.1(3) . . . . ?
C1 N1 B1 B2 -32.3(3) . . . . ?
C1 N1 B1 B5 116.61(19) . . . . ?
C1 N1 B1 B3 -105.7(2) . . . . ?
C1 N1 B1 B4 -174.87(17) . . . . ?
N1 B1 B2 B11 150.41(16) . . . . ?
B6 B1 B2 B11 37.44(13) . . . . ?
B5 B1 B2 B11 -0.78(18) . . . . ?
B3 B1 B2 B11 -101.38(14) . . . . ?
B4 B1 B2 B11 -64.76(17) . . . . ?
N1 B1 B2 B7 -146.08(16) . . . . ?
B6 B1 B2 B7 100.95(15) . . . . ?
B5 B1 B2 B7 62.73(17) . . . . ?
B3 B1 B2 B7 -37.87(13) . . . . ?
B4 B1 B2 B7 -1.25(19) . . . . ?
N1 B1 B2 B3 -108.21(18) . . . . ?
B6 B1 B2 B3 138.82(14) . . . . ?
B5 B1 B2 B3 100.60(14) . . . . ?
B4 B1 B2 B3 36.62(13) . . . . ?
N1 B1 B2 B6 112.96(18) . . . . ?
B5 B1 B2 B6 -38.23(13) . . . . ?
B3 B1 B2 B6 -138.82(14) . . . . ?
B4 B1 B2 B6 -102.20(15) . . . . ?
B1 B2 B3 B7 -137.38(14) . . . . ?
B11 B2 B3 B7 -37.60(13) . . . . ?
B6 B2 B3 B7 -100.81(15) . . . . ?
B11 B2 B3 B1 99.78(15) . . . . ?
B7 B2 B3 B1 137.38(14) . . . . ?
B6 B2 B3 B1 36.57(13) . . . . ?
B1 B2 B3 B4 -36.56(12) . . . . ?
B11 B2 B3 B4 63.22(17) . . . . ?
B7 B2 B3 B4 100.82(15) . . . . ?
B6 B2 B3 B4 0.02(17) . . . . ?
B1 B2 B3 B8 -99.95(15) . . . . ?
B11 B2 B3 B8 -0.17(18) . . . . ?
B7 B2 B3 B8 37.43(13) . . . . ?
B6 B2 B3 B8 -63.37(17) . . . . ?
N1 B1 B3 B7 154.17(14) . . . . ?
B6 B1 B3 B7 0.29(18) . . . . ?
B2 B1 B3 B7 37.86(13) . . . . ?
B5 B1 B3 B7 -64.49(16) . . . . ?
B4 B1 B3 B7 -101.42(14) . . . . ?
N1 B1 B3 B2 116.31(17) . . . . ?
B6 B1 B3 B2 -37.57(13) . . . . ?
B5 B1 B3 B2 -102.35(14) . . . . ?
B4 B1 B3 B2 -139.28(14) . . . . ?
N1 B1 B3 B4 -104.41(16) . . . . ?
B6 B1 B3 B4 101.71(14) . . . . ?
B2 B1 B3 B4 139.28(14) . . . . ?
B5 B1 B3 B4 36.93(13) . . . . ?
N1 B1 B3 B8 -142.51(15) . . . . ?
B6 B1 B3 B8 63.61(16) . . . . ?
B2 B1 B3 B8 101.18(15) . . . . ?
B5 B1 B3 B8 -1.17(17) . . . . ?
B4 B1 B3 B8 -38.10(12) . . . . ?
B7 B3 B4 B9 0.07(18) . . . . ?
B2 B3 B4 B9 -63.42(16) . . . . ?
B1 B3 B4 B9 -99.75(14) . . . . ?
B8 B3 B4 B9 37.35(13) . . . . ?
B7 B3 B4 B8 -37.28(13) . . . . ?
B2 B3 B4 B8 -100.78(14) . . . . ?
B1 B3 B4 B8 -137.10(14) . . . . ?
B7 B3 B4 B5 63.17(16) . . . . ?
B2 B3 B4 B5 -0.32(17) . . . . ?
B1 B3 B4 B5 -36.64(12) . . . . ?
B8 B3 B4 B5 100.46(14) . . . . ?
B7 B3 B4 B1 99.82(14) . . . . ?
B2 B3 B4 B1 36.33(12) . . . . ?
B8 B3 B4 B1 137.10(14) . . . . ?
N1 B1 B4 B9 -147.11(15) . . . . ?
B6 B1 B4 B9 -0.64(18) . . . . ?
B2 B1 B4 B9 64.26(17) . . . . ?
B5 B1 B4 B9 -37.93(13) . . . . ?
B3 B1 B4 B9 100.95(15) . . . . ?
N1 B1 B4 B8 150.11(15) . . . . ?
B6 B1 B4 B8 -63.43(17) . . . . ?
B2 B1 B4 B8 1.47(18) . . . . ?
B5 B1 B4 B8 -100.71(15) . . . . ?
B3 B1 B4 B8 38.17(13) . . . . ?
N1 B1 B4 B5 -109.18(17) . . . . ?
B6 B1 B4 B5 37.29(13) . . . . ?
B2 B1 B4 B5 102.19(15) . . . . ?
B3 B1 B4 B5 138.88(14) . . . . ?
N1 B1 B4 B3 111.94(17) . . . . ?
B6 B1 B4 B3 -101.60(15) . . . . ?
B2 B1 B4 B3 -36.70(13) . . . . ?
B5 B1 B4 B3 -138.88(14) . . . . ?
N1 B1 B5 B10 -152.69(14) . . . . ?
B6 B1 B5 B10 -37.32(13) . . . . ?
B2 B1 B5 B10 0.92(17) . . . . ?
B3 B1 B5 B10 64.94(16) . . . . ?
B4 B1 B5 B10 101.83(14) . . . . ?
N1 B1 B5 B9 143.62(14) . . . . ?
B6 B1 B5 B9 -101.01(14) . . . . ?
B2 B1 B5 B9 -62.76(16) . . . . ?
B3 B1 B5 B9 1.25(17) . . . . ?
B4 B1 B5 B9 38.14(12) . . . . ?
N1 B1 B5 B4 105.48(16) . . . . ?
B6 B1 B5 B4 -139.15(14) . . . . ?
B2 B1 B5 B4 -100.90(14) . . . . ?
B3 B1 B5 B4 -36.89(13) . . . . ?
N1 B1 B5 B6 -115.37(16) . . . . ?
B2 B1 B5 B6 38.24(13) . . . . ?
B3 B1 B5 B6 102.26(14) . . . . ?
B4 B1 B5 B6 139.15(14) . . . . ?
B9 B4 B5 B10 37.82(13) . . . . ?
B8 B4 B5 B10 0.89(17) . . . . ?
B3 B4 B5 B10 -62.54(16) . . . . ?
B1 B4 B5 B10 -99.29(14) . . . . ?
B8 B4 B5 B9 -36.93(13) . . . . ?
B3 B4 B5 B9 -100.36(14) . . . . ?
B1 B4 B5 B9 -137.11(14) . . . . ?
B9 B4 B5 B1 137.11(14) . . . . ?
B8 B4 B5 B1 100.17(14) . . . . ?
B3 B4 B5 B1 36.75(12) . . . . ?
B9 B4 B5 B6 100.86(15) . . . . ?
B8 B4 B5 B6 63.93(16) . . . . ?
B3 B4 B5 B6 0.50(17) . . . . ?
B1 B4 B5 B6 -36.25(12) . . . . ?
N1 B1 B6 B10 143.66(16) . . . . ?
B2 B1 B6 B10 -100.77(14) . . . . ?
B5 B1 B6 B10 37.36(13) . . . . ?
B3 B1 B6 B10 -63.54(17) . . . . ?
B4 B1 B6 B10 0.44(18) . . . . ?
N1 B1 B6 B11 -152.97(15) . . . . ?
B2 B1 B6 B11 -37.39(12) . . . . ?
B5 B1 B6 B11 100.74(14) . . . . ?
B3 B1 B6 B11 -0.16(18) . . . . ?
B4 B1 B6 B11 63.81(17) . . . . ?
N1 B1 B6 B2 -115.58(18) . . . . ?
B5 B1 B6 B2 138.13(14) . . . . ?
B3 B1 B6 B2 37.23(13) . . . . ?
B4 B1 B6 B2 101.20(14) . . . . ?
N1 B1 B6 B5 106.29(18) . . . . ?
B2 B1 B6 B5 -138.13(14) . . . . ?
B3 B1 B6 B5 -100.90(14) . . . . ?
B4 B1 B6 B5 -36.92(13) . . . . ?
B11 B2 B6 B1 -137.73(14) . . . . ?
B7 B2 B6 B1 -100.18(14) . . . . ?
B3 B2 B6 B1 -36.96(13) . . . . ?
B1 B2 B6 B10 99.94(14) . . . . ?
B11 B2 B6 B10 -37.79(13) . . . . ?
B7 B2 B6 B10 -0.24(18) . . . . ?
B3 B2 B6 B10 62.98(16) . . . . ?
B1 B2 B6 B11 137.73(14) . . . . ?
B7 B2 B6 B11 37.55(13) . . . . ?
B3 B2 B6 B11 100.77(14) . . . . ?
B1 B2 B6 B5 37.25(12) . . . . ?
B11 B2 B6 B5 -100.48(14) . . . . ?
B7 B2 B6 B5 -62.93(16) . . . . ?
B3 B2 B6 B5 0.29(17) . . . . ?
B10 B5 B6 B1 137.68(14) . . . . ?
B9 B5 B6 B1 100.05(15) . . . . ?
B4 B5 B6 B1 36.68(13) . . . . ?
B9 B5 B6 B10 -37.63(13) . . . . ?
B1 B5 B6 B10 -137.68(14) . . . . ?
B4 B5 B6 B10 -101.00(15) . . . . ?
B10 B5 B6 B11 37.66(13) . . . . ?
B9 B5 B6 B11 0.03(18) . . . . ?
B1 B5 B6 B11 -100.02(15) . . . . ?
B4 B5 B6 B11 -63.33(16) . . . . ?
B10 B5 B6 B2 100.51(14) . . . . ?
B9 B5 B6 B2 62.88(16) . . . . ?
B1 B5 B6 B2 -37.17(12) . . . . ?
B4 B5 B6 B2 -0.49(17) . . . . ?
B1 B3 B7 B2 -37.67(13) . . . . ?
B4 B3 B7 B2 -101.07(15) . . . . ?
B8 B3 B7 B2 -138.24(15) . . . . ?
B2 B3 B7 B12 100.72(15) . . . . ?
B1 B3 B7 B12 63.05(16) . . . . ?
B4 B3 B7 B12 -0.35(18) . . . . ?
B8 B3 B7 B12 -37.52(13) . . . . ?
B2 B3 B7 B8 138.24(15) . . . . ?
B1 B3 B7 B8 100.57(15) . . . . ?
B4 B3 B7 B8 37.17(13) . . . . ?
B2 B3 B7 B11 37.37(13) . . . . ?
B1 B3 B7 B11 -0.30(17) . . . . ?
B4 B3 B7 B11 -63.70(16) . . . . ?
B8 B3 B7 B11 -100.87(15) . . . . ?
B1 B2 B7 B3 38.09(13) . . . . ?
B11 B2 B7 B3 138.09(15) . . . . ?
B6 B2 B7 B3 100.78(15) . . . . ?
B1 B2 B7 B12 -62.89(17) . . . . ?
B11 B2 B7 B12 37.11(13) . . . . ?
B3 B2 B7 B12 -100.98(15) . . . . ?
B6 B2 B7 B12 -0.20(18) . . . . ?
B1 B2 B7 B8 0.54(19) . . . . ?
B11 B2 B7 B8 100.55(15) . . . . ?
B3 B2 B7 B8 -37.54(13) . . . . ?
B6 B2 B7 B8 63.24(17) . . . . ?
B1 B2 B7 B11 -100.01(15) . . . . ?
B3 B2 B7 B11 -138.09(15) . . . . ?
B6 B2 B7 B11 -37.31(13) . . . . ?
B5 B4 B8 B9 36.96(12) . . . . ?
B3 B4 B8 B9 137.96(14) . . . . ?
B1 B4 B8 B9 99.86(14) . . . . ?
B9 B4 B8 B12 -37.68(13) . . . . ?
B5 B4 B8 B12 -0.72(18) . . . . ?
B3 B4 B8 B12 100.28(15) . . . . ?
B1 B4 B8 B12 62.18(17) . . . . ?
B9 B4 B8 B7 -100.98(15) . . . . ?
B5 B4 B8 B7 -64.02(17) . . . . ?
B3 B4 B8 B7 36.98(13) . . . . ?
B1 B4 B8 B7 -1.12(18) . . . . ?
B9 B4 B8 B3 -137.96(14) . . . . ?
B5 B4 B8 B3 -101.00(14) . . . . ?
B1 B4 B8 B3 -38.10(13) . . . . ?
B3 B7 B8 B9 -100.60(14) . . . . ?
B2 B7 B8 B9 -63.05(17) . . . . ?
B12 B7 B8 B9 37.42(13) . . . . ?
B11 B7 B8 B9 0.25(18) . . . . ?
B3 B7 B8 B12 -138.02(15) . . . . ?
B2 B7 B8 B12 -100.47(15) . . . . ?
B11 B7 B8 B12 -37.16(13) . . . . ?
B3 B7 B8 B4 -37.18(13) . . . . ?
B2 B7 B8 B4 0.36(18) . . . . ?
B12 B7 B8 B4 100.83(15) . . . . ?
B11 B7 B8 B4 63.67(17) . . . . ?
B2 B7 B8 B3 37.55(13) . . . . ?
B12 B7 B8 B3 138.02(15) . . . . ?
B11 B7 B8 B3 100.85(15) . . . . ?
B7 B3 B8 B9 100.87(15) . . . . ?
B2 B3 B8 B9 63.51(17) . . . . ?
B1 B3 B8 B9 0.65(18) . . . . ?
B4 B3 B8 B9 -37.55(13) . . . . ?
B7 B3 B8 B12 37.36(14) . . . . ?
B2 B3 B8 B12 0.01(18) . . . . ?
B1 B3 B8 B12 -62.86(17) . . . . ?
B4 B3 B8 B12 -101.05(15) . . . . ?
B7 B3 B8 B4 138.42(15) . . . . ?
B2 B3 B8 B4 101.06(15) . . . . ?
B1 B3 B8 B4 38.20(12) . . . . ?
B2 B3 B8 B7 -37.36(13) . . . . ?
B1 B3 B8 B7 -100.22(15) . . . . ?
B4 B3 B8 B7 -138.42(15) . . . . ?
B12 B8 B9 B5 100.45(14) . . . . ?
B4 B8 B9 B5 -37.46(13) . . . . ?
B7 B8 B9 B5 63.15(16) . . . . ?
B3 B8 B9 B5 0.12(18) . . . . ?
B12 B8 B9 B4 137.91(14) . . . . ?
B7 B8 B9 B4 100.61(14) . . . . ?
B3 B8 B9 B4 37.59(13) . . . . ?
B4 B8 B9 B12 -137.91(14) . . . . ?
B7 B8 B9 B12 -37.30(13) . . . . ?
B3 B8 B9 B12 -100.33(14) . . . . ?
B12 B8 B9 B10 37.28(13) . . . . ?
B4 B8 B9 B10 -100.64(14) . . . . ?
B7 B8 B9 B10 -0.02(18) . . . . ?
B3 B8 B9 B10 -63.05(17) . . . . ?
B10 B5 B9 B8 -100.59(15) . . . . ?
B1 B5 B9 B8 -0.85(17) . . . . ?
B4 B5 B9 B8 37.45(13) . . . . ?
B6 B5 B9 B8 -63.39(17) . . . . ?
B10 B5 B9 B4 -138.04(15) . . . . ?
B1 B5 B9 B4 -38.30(12) . . . . ?
B6 B5 B9 B4 -100.84(15) . . . . ?
B10 B5 B9 B12 -36.85(13) . . . . ?
B1 B5 B9 B12 62.89(17) . . . . ?
B4 B5 B9 B12 101.19(15) . . . . ?
B6 B5 B9 B12 0.35(18) . . . . ?
B1 B5 B9 B10 99.74(14) . . . . ?
B4 B5 B9 B10 138.04(15) . . . . ?
B6 B5 B9 B10 37.20(13) . . . . ?
B5 B4 B9 B8 -138.47(14) . . . . ?
B3 B4 B9 B8 -37.51(13) . . . . ?
B1 B4 B9 B8 -100.57(14) . . . . ?
B8 B4 B9 B5 138.47(14) . . . . ?
B3 B4 B9 B5 100.95(14) . . . . ?
B1 B4 B9 B5 37.89(13) . . . . ?
B8 B4 B9 B12 37.75(13) . . . . ?
B5 B4 B9 B12 -100.72(14) . . . . ?
B3 B4 B9 B12 0.23(18) . . . . ?
B1 B4 B9 B12 -62.82(17) . . . . ?
B8 B4 B9 B10 101.17(15) . . . . ?
B5 B4 B9 B10 -37.30(13) . . . . ?
B3 B4 B9 B10 63.65(17) . . . . ?
B1 B4 B9 B10 0.60(18) . . . . ?
B9 B5 B10 B6 138.20(15) . . . . ?
B1 B5 B10 B6 37.17(13) . . . . ?
B4 B5 B10 B6 100.67(15) . . . . ?
B9 B5 B10 B11 100.33(15) . . . . ?
B1 B5 B10 B11 -0.70(17) . . . . ?
B4 B5 B10 B11 62.79(16) . . . . ?
B6 B5 B10 B11 -37.88(13) . . . . ?
B9 B5 B10 B12 36.82(13) . . . . ?
B1 B5 B10 B12 -64.21(16) . . . . ?
B4 B5 B10 B12 -0.71(18) . . . . ?
B6 B5 B10 B12 -101.38(15) . . . . ?
B1 B5 B10 B9 -101.03(14) . . . . ?
B4 B5 B10 B9 -37.54(13) . . . . ?
B6 B5 B10 B9 -138.20(15) . . . . ?
B1 B6 B10 B5 -37.53(13) . . . . ?
B11 B6 B10 B5 -137.87(14) . . . . ?
B2 B6 B10 B5 -100.37(14) . . . . ?
B1 B6 B10 B11 100.33(15) . . . . ?
B2 B6 B10 B11 37.50(13) . . . . ?
B5 B6 B10 B11 137.87(14) . . . . ?
B1 B6 B10 B12 63.42(17) . . . . ?
B11 B6 B10 B12 -36.92(13) . . . . ?
B2 B6 B10 B12 0.58(18) . . . . ?
B5 B6 B10 B12 100.95(15) . . . . ?
B1 B6 B10 B9 -0.06(18) . . . . ?
B11 B6 B10 B9 -100.39(15) . . . . ?
B2 B6 B10 B9 -62.89(17) . . . . ?
B5 B6 B10 B9 37.47(13) . . . . ?
B8 B9 B10 B5 101.42(15) . . . . ?
B4 B9 B10 B5 37.63(13) . . . . ?
B12 B9 B10 B5 138.78(14) . . . . ?
B8 B9 B10 B6 63.45(17) . . . . ?
B5 B9 B10 B6 -37.97(13) . . . . ?
B4 B9 B10 B6 -0.34(19) . . . . ?
B12 B9 B10 B6 100.81(15) . . . . ?
B8 B9 B10 B11 -0.21(18) . . . . ?
B5 B9 B10 B11 -101.63(15) . . . . ?
B4 B9 B10 B11 -64.00(17) . . . . ?
B12 B9 B10 B11 37.15(13) . . . . ?
B8 B9 B10 B12 -37.36(13) . . . . ?
B5 B9 B10 B12 -138.78(14) . . . . ?
B4 B9 B10 B12 -101.15(15) . . . . ?
B1 B2 B11 B6 -37.27(12) . . . . ?
B7 B2 B11 B6 -138.17(14) . . . . ?
B3 B2 B11 B6 -100.80(15) . . . . ?
B1 B2 B11 B12 63.80(17) . . . . ?
B7 B2 B11 B12 -37.10(13) . . . . ?
B3 B2 B11 B12 0.27(18) . . . . ?
B6 B2 B11 B12 101.06(15) . . . . ?
B1 B2 B11 B10 0.33(17) . . . . ?
B7 B2 B11 B10 -100.57(14) . . . . ?
B3 B2 B11 B10 -63.20(17) . . . . ?
B6 B2 B11 B10 37.60(13) . . . . ?
B1 B2 B11 B7 100.90(14) . . . . ?
B3 B2 B11 B7 37.37(13) . . . . ?
B6 B2 B11 B7 138.17(14) . . . . ?
B1 B6 B11 B2 37.41(12) . . . . ?
B10 B6 B11 B2 137.74(14) . . . . ?
B5 B6 B11 B2 100.43(14) . . . . ?
B1 B6 B11 B12 -63.42(17) . . . . ?
B10 B6 B11 B12 36.90(13) . . . . ?
B2 B6 B11 B12 -100.83(15) . . . . ?
B5 B6 B11 B12 -0.40(18) . . . . ?
B1 B6 B11 B10 -100.32(14) . . . . ?
B2 B6 B11 B10 -137.74(14) . . . . ?
B5 B6 B11 B10 -37.31(13) . . . . ?
B1 B6 B11 B7 -0.03(17) . . . . ?
B10 B6 B11 B7 100.30(14) . . . . ?
B2 B6 B11 B7 -37.44(12) . . . . ?
B5 B6 B11 B7 62.99(17) . . . . ?
B5 B10 B11 B2 0.23(18) . . . . ?
B6 B10 B11 B2 -38.03(13) . . . . ?
B12 B10 B11 B2 100.75(14) . . . . ?
B9 B10 B11 B2 63.63(16) . . . . ?
B5 B10 B11 B6 38.27(13) . . . . ?
B12 B10 B11 B6 138.78(14) . . . . ?
B9 B10 B11 B6 101.67(15) . . . . ?
B5 B10 B11 B12 -100.52(15) . . . . ?
B6 B10 B11 B12 -138.78(14) . . . . ?
B9 B10 B11 B12 -37.12(13) . . . . ?
B5 B10 B11 B7 -63.03(16) . . . . ?
B6 B10 B11 B7 -101.30(14) . . . . ?
B12 B10 B11 B7 37.49(13) . . . . ?
B9 B10 B11 B7 0.37(18) . . . . ?
B3 B7 B11 B2 -37.56(13) . . . . ?
B12 B7 B11 B2 -138.42(14) . . . . ?
B8 B7 B11 B2 -101.25(15) . . . . ?
B3 B7 B11 B6 0.21(18) . . . . ?
B2 B7 B11 B6 37.77(13) . . . . ?
B12 B7 B11 B6 -100.66(14) . . . . ?
B8 B7 B11 B6 -63.48(16) . . . . ?
B3 B7 B11 B12 100.86(15) . . . . ?
B2 B7 B11 B12 138.42(14) . . . . ?
B8 B7 B11 B12 37.18(13) . . . . ?
B3 B7 B11 B10 63.30(16) . . . . ?
B2 B7 B11 B10 100.86(14) . . . . ?
B12 B7 B11 B10 -37.56(13) . . . . ?
B8 B7 B11 B10 -0.38(18) . . . . ?
B2 B11 B12 B7 37.11(13) . . . . ?
B6 B11 B12 B7 101.21(15) . . . . ?
B10 B11 B12 B7 137.94(14) . . . . ?
B2 B11 B12 B9 -63.48(17) . . . . ?
B6 B11 B12 B9 0.62(18) . . . . ?
B10 B11 B12 B9 37.35(13) . . . . ?
B7 B11 B12 B9 -100.59(15) . . . . ?
B2 B11 B12 B8 -0.26(19) . . . . ?
B6 B11 B12 B8 63.84(17) . . . . ?
B10 B11 B12 B8 100.57(15) . . . . ?
B7 B11 B12 B8 -37.37(13) . . . . ?
B2 B11 B12 B10 -100.83(15) . . . . ?
B6 B11 B12 B10 -36.73(13) . . . . ?
B7 B11 B12 B10 -137.94(14) . . . . ?
B3 B7 B12 B11 -100.75(15) . . . . ?
B2 B7 B12 B11 -37.07(13) . . . . ?
B8 B7 B12 B11 -138.39(14) . . . . ?
B3 B7 B12 B9 0.49(18) . . . . ?
B2 B7 B12 B9 64.18(17) . . . . ?
B8 B7 B12 B9 -37.15(13) . . . . ?
B11 B7 B12 B9 101.25(15) . . . . ?
B3 B7 B12 B8 37.64(13) . . . . ?
B2 B7 B12 B8 101.33(15) . . . . ?
B11 B7 B12 B8 138.39(14) . . . . ?
B3 B7 B12 B10 -63.13(17) . . . . ?
B2 B7 B12 B10 0.56(18) . . . . ?
B8 B7 B12 B10 -100.77(15) . . . . ?
B11 B7 B12 B10 37.62(13) . . . . ?
B8 B9 B12 B11 101.06(15) . . . . ?
B5 B9 B12 B11 -0.60(19) . . . . ?
B4 B9 B12 B11 63.25(17) . . . . ?
B10 B9 B12 B11 -37.29(13) . . . . ?
B8 B9 B12 B7 37.36(13) . . . . ?
B5 B9 B12 B7 -64.30(17) . . . . ?
B4 B9 B12 B7 -0.45(18) . . . . ?
B10 B9 B12 B7 -100.99(15) . . . . ?
B5 B9 B12 B8 -101.66(15) . . . . ?
B4 B9 B12 B8 -37.81(13) . . . . ?
B10 B9 B12 B8 -138.35(14) . . . . ?
B8 B9 B12 B10 138.35(14) . . . . ?
B5 B9 B12 B10 36.69(13) . . . . ?
B4 B9 B12 B10 100.53(14) . . . . ?
B9 B8 B12 B11 -100.86(15) . . . . ?
B4 B8 B12 B11 -63.25(17) . . . . ?
B7 B8 B12 B11 37.40(13) . . . . ?
B3 B8 B12 B11 0.16(19) . . . . ?
B9 B8 B12 B7 -138.25(14) . . . . ?
B4 B8 B12 B7 -100.65(14) . . . . ?
B3 B8 B12 B7 -37.24(13) . . . . ?
B4 B8 B12 B9 37.60(13) . . . . ?
B7 B8 B12 B9 138.25(14) . . . . ?
B3 B8 B12 B9 101.02(15) . . . . ?
B9 B8 B12 B10 -37.32(13) . . . . ?
B4 B8 B12 B10 0.29(18) . . . . ?
B7 B8 B12 B10 100.94(15) . . . . ?
B3 B8 B12 B10 63.70(17) . . . . ?
B5 B10 B12 B11 101.57(15) . . . . ?
B6 B10 B12 B11 36.99(13) . . . . ?
B9 B10 B12 B11 138.39(14) . . . . ?
B5 B10 B12 B7 63.87(17) . . . . ?
B6 B10 B12 B7 -0.71(18) . . . . ?
B11 B10 B12 B7 -37.70(13) . . . . ?
B9 B10 B12 B7 100.69(15) . . . . ?
B5 B10 B12 B9 -36.83(13) . . . . ?
B6 B10 B12 B9 -101.40(15) . . . . ?
B11 B10 B12 B9 -138.39(14) . . . . ?
B5 B10 B12 B8 0.26(18) . . . . ?
B6 B10 B12 B8 -64.31(17) . . . . ?
B11 B10 B12 B8 -101.31(15) . . . . ?
B9 B10 B12 B8 37.09(13) . . . . ?
C3C N1C C1C C2C 64.3(2) . . . . ?
C5C N1C C1C C2C -171.80(16) . . . . ?
C1C N1C C3C C4C -172.52(16) . . . . ?
C5C N1C C3C C4C 63.7(2) . . . . ?
C1C N1C C5C C6C 65.2(2) . . . . ?
C3C N1C C5C C6C -170.92(17) . . . . ?
